data_4309441
loop_
_publ_author_name
'Chang-Chuan Chou'
'Chan-Cheng Su'
'Andrew Yeh'

_publ_section_title
;
Mononuclear and Dinuclear Copper(I) Complexes of
Bis(3,5-dimethylpyrazol-1-yl)methane: Synthesis, Structure, and Reactivity
;
_journal_name_full 'Inorganic Chemistry'
_journal_page_first 6122
_journal_page_last 6128
_journal_paper_doi 10.1021/ic050568e
_journal_volume 44
_journal_year 2005
_chemical_formula_moiety 'C16 H22 Cl1 Cu1 N4 O5'
_chemical_formula_sum 'C12 H16 Cl Cu N4 O5'
_chemical_formula_weight 395.28
_chemical_name_systematic
;
 ?
;
_space_group_IT_number 2
_symmetry_cell_setting triclinic
_symmetry_space_group_name_Hall '-P 1'
_symmetry_space_group_name_H-M 'P -1'
_atom_sites_solution_hydrogens geom
_atom_sites_solution_primary direct
_atom_sites_solution_secondary difmap
_audit_creation_method SHELXL-97
_cell_angle_alpha 112.1980(10)
_cell_angle_beta 97.5550(10)
_cell_angle_gamma 103.242(2)
_cell_formula_units_Z 2
_cell_length_a 7.7670(3)
_cell_length_b 9.7260(4)
_cell_length_c 12.1940(5)
_cell_measurement_reflns_used 16038
_cell_measurement_temperature 100(2)
_cell_measurement_theta_max 25.028
_cell_measurement_theta_min 2.037
_cell_volume 805.55(6)
_computing_cell_refinement 'HKL Scalepack (Otwinowski & Minor 1997)'
_computing_data_collection 'Collect (Nonius BV, 1997-2000)'
_computing_data_reduction 'HKL Denzo and Scalepack (Otwinowski & Minor 19'
_computing_molecular_graphics 'Ortep-3 for Windows (Farrugia, 1997)'
_computing_publication_material 'WinGX publication routines (Farrugia, 1999)'
_computing_structure_refinement 'SHELXL-97 (Sheldrick, 1997)'
_computing_structure_solution 'SHELXS-97 (Sheldrick, 1997)'
_diffrn_ambient_temperature 293(2)
_diffrn_measured_fraction_theta_full 0.985
_diffrn_measured_fraction_theta_max 0.985
_diffrn_measurement_device_type KappaCCD
_diffrn_measurement_method 'CCD rotation images, thick slices'
_diffrn_radiation_monochromator graphite
_diffrn_radiation_source 'fine-focus sealed tube'
_diffrn_radiation_type MoK\a
_diffrn_radiation_wavelength 0.71073
_diffrn_reflns_av_R_equivalents 0.0705
_diffrn_reflns_av_sigmaI/netI 0.0550
_diffrn_reflns_limit_h_max 9
_diffrn_reflns_limit_h_min -9
_diffrn_reflns_limit_k_max 11
_diffrn_reflns_limit_k_min -11
_diffrn_reflns_limit_l_max 14
_diffrn_reflns_limit_l_min -14
_diffrn_reflns_number 9001
_diffrn_reflns_theta_full 25.02
_diffrn_reflns_theta_max 25.02
_diffrn_reflns_theta_min 2.32
_exptl_absorpt_coefficient_mu 1.551
_exptl_absorpt_correction_T_max 0.8599
_exptl_absorpt_correction_T_min 0.7478
_exptl_absorpt_correction_type multi-scan
_exptl_absorpt_process_details
;
 ?
;
_exptl_crystal_colour colorless
_exptl_crystal_density_diffrn 1.630
_exptl_crystal_density_method 'not measured'
_exptl_crystal_description prism
_exptl_crystal_F_000 404
_exptl_crystal_size_max 0.2
_exptl_crystal_size_mid 0.18
_exptl_crystal_size_min 0.08
_refine_diff_density_max 0.885
_refine_diff_density_min -0.519
_refine_diff_density_rms 0.150
_refine_ls_extinction_method none
_refine_ls_goodness_of_fit_ref 1.139
_refine_ls_hydrogen_treatment mixed
_refine_ls_matrix_type full
_refine_ls_number_parameters 208
_refine_ls_number_reflns 2797
_refine_ls_number_restraints 0
_refine_ls_restrained_S_all 1.139
_refine_ls_R_factor_all 0.0550
_refine_ls_R_factor_gt 0.0449
_refine_ls_shift/su_max 0.000
_refine_ls_shift/su_mean 0.000
_refine_ls_structure_factor_coef Fsqd
_refine_ls_weighting_details 'calc w=1/[\s^2^(Fo^2^)+(0.0711P)^2^+1.4206P] where P=(Fo^2^+2Fc^2^)/3'
_refine_ls_weighting_scheme calc
_refine_ls_wR_factor_gt 0.1230
_refine_ls_wR_factor_ref 0.1424
_reflns_number_gt 2404
_reflns_number_total 2797
_reflns_threshold_expression >2sigma(I)
_cod_data_source_file ic050568esi20050412_085511_2.cif
_cod_data_source_block 3229
_cod_database_code 4309441

loop_
_symmetry_equiv_pos_as_xyz
'x, y, z'
'-x, -y, -z'

loop_
_atom_site_label
_atom_site_type_symbol
_atom_site_fract_x
_atom_site_fract_y
_atom_site_fract_z
_atom_site_U_iso_or_equiv
_atom_site_adp_type
_atom_site_occupancy
_atom_site_symmetry_multiplicity
_atom_site_calc_flag
_atom_site_refinement_flags
_atom_site_disorder_assembly
_atom_site_disorder_group
C1 C 0.3834(6) 0.0757(6) 0.2447(4) 0.0291(10) Uani 1 1 d . . .
H1A H 0.4398 0.0456 0.3032 0.044 Uiso 1 1 calc R . .
H1B H 0.2904 -0.0133 0.1822 0.044 Uiso 1 1 calc R . .
H1C H 0.3298 0.1549 0.2848 0.044 Uiso 1 1 calc R . .
C2 C 0.5239(6) 0.1380(5) 0.1884(4) 0.0214(9) Uani 1 1 d . . .
C3 C 0.4995(6) 0.1948(5) 0.0988(4) 0.0224(9) Uani 1 1 d . . .
H3 H 0.3959 0.2045 0.0533 0.027 Uiso 1 1 d R . .
C4 C 0.6702(6) 0.2428(5) 0.0800(4) 0.0216(9) Uani 1 1 d . . .
C5 C 0.7305(6) 0.3178(5) -0.0017(4) 0.0261(10) Uani 1 1 d . . .
H5A H 0.6272 0.3278 -0.0473 0.031 Uiso 1 1 d R . .
H5B H 0.7874 0.2541 -0.0571 0.031 Uiso 1 1 d R . .
H5C H 0.8163 0.4191 0.0471 0.031 Uiso 1 1 d R . .
C6 C 0.9778(6) 0.2253(5) 0.1627(4) 0.0215(9) Uani 1 1 d . . .
H6A H 0.9936 0.1257 0.1498 0.026 Uiso 1 1 d R . .
H6B H 1.0164 0.2551 0.1011 0.026 Uiso 1 1 d R . .
C7 C 1.2881(6) 0.5274(5) 0.2192(4) 0.0246(10) Uani 1 1 d . . .
H7A H 1.2088 0.4595 0.1401 0.037 Uiso 1 1 d R . .
H7B H 1.4113 0.5276 0.2171 0.037 Uiso 1 1 d R . .
H7C H 1.2806 0.6312 0.2412 0.037 Uiso 1 1 d R . .
C8 C 1.2328(6) 0.4691(5) 0.3109(4) 0.0215(9) Uani 1 1 d . . .
C9 C 1.3039(6) 0.5264(5) 0.4348(4) 0.0208(9) Uani 1 1 d . . .
H9 H 1.4026 0.6156 0.4915 0.025 Uiso 1 1 d R . .
C10 C 1.1996(6) 0.4270(5) 0.4758(4) 0.0199(9) Uani 1 1 d . . .
C11 C 1.2176(6) 0.4345(5) 0.6017(4) 0.0246(10) Uani 1 1 d . . .
H11A H 1.3174 0.5237 0.6571 0.030 Uiso 1 1 d R . .
H11B H 1.2399 0.3415 0.6021 0.030 Uiso 1 1 d R . .
H11C H 1.1069 0.4432 0.6265 0.030 Uiso 1 1 d R . .
C12 C 0.7614(6) 0.1109(6) 0.4898(4) 0.0300(11) Uani 1 1 d . . .
Cl1 Cl 0.87274(13) -0.19456(12) 0.19218(9) 0.0210(3) Uani 1 1 d . . .
Cu1 Cu 0.84702(7) 0.14969(6) 0.37032(4) 0.0204(2) Uani 1 1 d . . .
N1 N 0.6979(5) 0.1475(4) 0.2218(3) 0.0196(8) Uani 1 1 d . . .
N2 N 0.7863(5) 0.2130(4) 0.1548(3) 0.0194(8) Uani 1 1 d . . .
N3 N 1.0917(5) 0.3394(4) 0.2815(3) 0.0192(8) Uani 1 1 d . . .
N4 N 1.0701(5) 0.3112(4) 0.3823(3) 0.0185(7) Uani 1 1 d . . .
O1 O 0.7005(5) 0.0871(6) 0.5619(4) 0.0552(12) Uani 1 1 d . . .
O2 O 0.9687(4) -0.0434(4) 0.2928(3) 0.0315(8) Uani 1 1 d . . .
O3 O 0.8829(5) -0.1784(5) 0.0807(3) 0.0400(9) Uani 1 1 d . . .
O4 O 0.9638(5) -0.3038(4) 0.2019(3) 0.0344(8) Uani 1 1 d . . .
O5 O 0.6874(4) -0.2413(4) 0.1982(3) 0.0384(9) Uani 1 1 d . . .

loop_
_atom_site_aniso_label
_atom_site_aniso_U_11
_atom_site_aniso_U_22
_atom_site_aniso_U_33
_atom_site_aniso_U_23
_atom_site_aniso_U_13
_atom_site_aniso_U_12
C1 0.020(2) 0.034(3) 0.035(3) 0.018(2) 0.0062(19) 0.006(2)
C2 0.020(2) 0.019(2) 0.023(2) 0.0062(18) 0.0037(17) 0.0063(18)
C3 0.021(2) 0.023(2) 0.023(2) 0.0084(19) 0.0011(18) 0.0100(18)
C4 0.026(2) 0.019(2) 0.020(2) 0.0077(18) 0.0052(18) 0.0091(19)
C5 0.026(2) 0.027(2) 0.026(2) 0.015(2) 0.0018(19) 0.0075(19)
C6 0.022(2) 0.027(2) 0.020(2) 0.0124(18) 0.0079(18) 0.0093(18)
C7 0.023(2) 0.027(2) 0.032(3) 0.019(2) 0.0091(19) 0.0087(19)
C8 0.017(2) 0.025(2) 0.032(2) 0.0180(19) 0.0100(18) 0.0112(18)
C9 0.018(2) 0.023(2) 0.023(2) 0.0103(18) 0.0029(17) 0.0075(18)
C10 0.017(2) 0.024(2) 0.021(2) 0.0101(18) 0.0023(17) 0.0099(18)
C11 0.025(2) 0.028(2) 0.024(2) 0.013(2) 0.0046(18) 0.0096(19)
C12 0.020(2) 0.045(3) 0.029(3) 0.022(2) 0.002(2) 0.009(2)
Cl1 0.0187(5) 0.0240(6) 0.0213(5) 0.0104(4) 0.0042(4) 0.0073(4)
Cu1 0.0197(3) 0.0245(3) 0.0215(3) 0.0135(2) 0.0064(2) 0.0075(2)
N1 0.0200(18) 0.0239(19) 0.0209(18) 0.0141(15) 0.0079(15) 0.0079(15)
N2 0.0195(18) 0.0231(19) 0.0200(18) 0.0133(15) 0.0044(14) 0.0074(15)
N3 0.0175(17) 0.0254(19) 0.0179(18) 0.0117(15) 0.0049(14) 0.0078(15)
N4 0.0194(17) 0.0242(19) 0.0180(17) 0.0126(15) 0.0069(14) 0.0103(15)
O1 0.031(2) 0.097(3) 0.046(2) 0.051(2) 0.0064(18) 0.002(2)
O2 0.0249(17) 0.0252(17) 0.0348(19) 0.0038(14) -0.0010(14) 0.0102(14)
O3 0.040(2) 0.065(2) 0.0275(18) 0.0253(18) 0.0123(16) 0.0257(19)
O4 0.0366(19) 0.0281(17) 0.042(2) 0.0166(15) 0.0068(16) 0.0154(15)
O5 0.0183(16) 0.045(2) 0.054(2) 0.0264(18) 0.0097(16) 0.0042(15)

loop_
_atom_type_symbol
_atom_type_description
_atom_type_scat_dispersion_real
_atom_type_scat_dispersion_imag
_atom_type_scat_source
C C 0.0033 0.0016 'International Tables Vol C Tables 4.2.6.8 and 6.1.1.4'
H H 0.0000 0.0000 'International Tables Vol C Tables 4.2.6.8 and 6.1.1.4'
Cl Cl 0.1484 0.1585 'International Tables Vol C Tables 4.2.6.8 and 6.1.1.4'
Cu Cu 0.3201 1.2651 'International Tables Vol C Tables 4.2.6.8 and 6.1.1.4'
N N 0.0061 0.0033 'International Tables Vol C Tables 4.2.6.8 and 6.1.1.4'
O O 0.0106 0.0060 'International Tables Vol C Tables 4.2.6.8 and 6.1.1.4'

loop_
_geom_angle_atom_site_label_1
_geom_angle_atom_site_label_2
_geom_angle_atom_site_label_3
_geom_angle
_geom_angle_site_symmetry_1
_geom_angle_site_symmetry_3
_geom_angle_publ_flag
N1 C2 C3 110.6(4) . . ?
N1 C2 C1 121.3(4) . . ?
C3 C2 C1 128.1(4) . . ?
C4 C3 C2 106.0(4) . . ?
N2 C4 C3 106.3(4) . . ?
N2 C4 C5 123.2(4) . . ?
C3 C4 C5 130.4(4) . . ?
N2 C6 N3 111.9(3) . . ?
N3 C8 C9 105.8(4) . . ?
N3 C8 C7 123.2(4) . . ?
C9 C8 C7 130.9(4) . . ?
C8 C9 C10 107.1(4) . . ?
N4 C10 C9 110.1(4) . . ?
N4 C10 C11 120.4(4) . . ?
C9 C10 C11 129.5(4) . . ?
O1 C12 Cu1 176.8(4) . . ?
O5 Cl1 O4 111.1(2) . . ?
O5 Cl1 O3 110.6(2) . . ?
O4 Cl1 O3 110.0(2) . . ?
O5 Cl1 O2 109.5(2) . . ?
O4 Cl1 O2 108.0(2) . . ?
O3 Cl1 O2 107.5(2) . . ?
C12 Cu1 N4 129.65(18) . . ?
C12 Cu1 N1 126.30(17) . . ?
N4 Cu1 N1 95.26(14) . . ?
C12 Cu1 O2 102.35(19) . . ?
N4 Cu1 O2 92.36(13) . . ?
N1 Cu1 O2 103.46(13) . . ?
C2 N1 N2 105.2(3) . . ?
C2 N1 Cu1 133.1(3) . . ?
N2 N1 Cu1 118.4(3) . . ?
C4 N2 N1 111.8(3) . . ?
C4 N2 C6 129.4(4) . . ?
N1 N2 C6 118.4(3) . . ?
C8 N3 N4 111.6(3) . . ?
C8 N3 C6 129.8(4) . . ?
N4 N3 C6 118.3(3) . . ?
C10 N4 N3 105.3(3) . . ?
C10 N4 Cu1 133.8(3) . . ?
N3 N4 Cu1 119.6(2) . . ?
Cl1 O2 Cu1 125.19(18) . . ?

loop_
_geom_bond_atom_site_label_1
_geom_bond_atom_site_label_2
_geom_bond_distance
_geom_bond_site_symmetry_2
_geom_bond_publ_flag
C1 C2 1.496(6) . ?
C2 N1 1.331(6) . ?
C2 C3 1.409(6) . ?
C3 C4 1.380(6) . ?
C4 N2 1.354(5) . ?
C4 C5 1.503(6) . ?
C6 N2 1.452(5) . ?
C6 N3 1.454(5) . ?
C7 C8 1.501(6) . ?
C8 N3 1.357(6) . ?
C8 C9 1.379(6) . ?
C9 C10 1.398(6) . ?
C10 N4 1.338(5) . ?
C10 C11 1.496(6) . ?
C12 O1 1.124(6) . ?
C12 Cu1 1.806(5) . ?
Cl1 O5 1.427(3) . ?
Cl1 O4 1.435(3) . ?
Cl1 O3 1.436(3) . ?
Cl1 O2 1.455(3) . ?
Cu1 N4 2.001(3) . ?
Cu1 N1 2.007(3) . ?
Cu1 O2 2.240(3) . ?
N1 N2 1.374(5) . ?
N3 N4 1.379(5) . ?
